data_2223254
loop_
_publ_author_name
'Jia, Runhong'
'Peng, Juhua'
'Tu, Shujiang'

_publ_section_title 9,9-Dimethyl-12-(3-nitrophenyl)-7,8,9,10,11,12-hexahydrobenz[<i>a</i>]acridin-11-one
_journal_coeditor_code ZQ2005
_journal_issue 9
_journal_name_full 'Acta Crystallographica Section E'
_journal_page_first o2284
_journal_paper_doi 10.1107/S1600536809033935
_journal_volume 65
_journal_year 2009
_chemical_formula_iupac 'C25 H22 N2 O3'
_chemical_formula_moiety 'C25 H22 N2 O3'
_chemical_formula_sum 'C25 H22 N2 O3'
_chemical_formula_weight 398.45
_chemical_melting_point_gt 567
_chemical_melting_point_lt 569
_chemical_name_systematic
;9,9-Dimethyl-12-(3-nitrophenyl)-7,8,9,10,11,12-hexahydrobenz[<i>a</i>]acridin-
11-one
;
_space_group_IT_number 14
_symmetry_cell_setting monoclinic
_symmetry_space_group_name_Hall '-P 2yn'
_symmetry_space_group_name_H-M 'P 1 21/n 1'
_atom_sites_solution_hydrogens geom
_atom_sites_solution_primary direct
_atom_sites_solution_secondary difmap
_cell_angle_alpha 90.00
_cell_angle_beta 94.403(10)
_cell_angle_gamma 90.00
_cell_formula_units_Z 4
_cell_length_a 10.264(7)
_cell_length_b 13.099(9)
_cell_length_c 15.018(10)
_cell_measurement_reflns_used 1084
_cell_measurement_temperature 298(2)
_cell_measurement_theta_max 22.0
_cell_measurement_theta_min 2.5
_cell_volume 2013(2)
_computing_cell_refinement 'SAINT (Bruker, 1998)'
_computing_data_collection 'SMART (Bruker, 1998)'
_computing_data_reduction 'SAINT (Bruker, 1998)'
_computing_molecular_graphics 'SHELXTL (Sheldrick, 2008)'
_computing_publication_material 'SHELXTL (Sheldrick, 2008)'
_computing_structure_refinement 'SHELXL97 (Sheldrick, 2008)'
_computing_structure_solution 'SHELXS97 (Sheldrick, 2008)'
_diffrn_ambient_temperature 298(2)
_diffrn_measured_fraction_theta_full 0.999
_diffrn_measured_fraction_theta_max 0.999
_diffrn_measurement_device_type 'Bruker SMART CCD area-detector'
_diffrn_measurement_method '\f and \w'
_diffrn_radiation_monochromator graphite
_diffrn_radiation_source 'fine-focus sealed tube'
_diffrn_radiation_type MoK\a
_diffrn_radiation_wavelength 0.71073
_diffrn_reflns_av_R_equivalents 0.078
_diffrn_reflns_av_sigmaI/netI 0.116
_diffrn_reflns_limit_h_max 11
_diffrn_reflns_limit_h_min -12
_diffrn_reflns_limit_k_max 15
_diffrn_reflns_limit_k_min -15
_diffrn_reflns_limit_l_max 15
_diffrn_reflns_limit_l_min -17
_diffrn_reflns_number 10293
_diffrn_reflns_theta_full 25.0
_diffrn_reflns_theta_max 25.0
_diffrn_reflns_theta_min 2.1
_exptl_absorpt_coefficient_mu 0.087
_exptl_absorpt_correction_T_max 0.991
_exptl_absorpt_correction_T_min 0.985
_exptl_absorpt_correction_type multi-scan
_exptl_absorpt_process_details '(SADABS; Bruker, 1998)'
_exptl_crystal_colour colourless
_exptl_crystal_density_diffrn 1.315
_exptl_crystal_density_method 'not measured'
_exptl_crystal_description block
_exptl_crystal_F_000 840
_exptl_crystal_size_max 0.17
_exptl_crystal_size_mid 0.16
_exptl_crystal_size_min 0.10
_refine_diff_density_max 0.18
_refine_diff_density_min -0.19
_refine_ls_extinction_method none
_refine_ls_goodness_of_fit_ref 1.010
_refine_ls_hydrogen_treatment constr
_refine_ls_matrix_type full
_refine_ls_number_parameters 273
_refine_ls_number_reflns 3541
_refine_ls_number_restraints 0
_refine_ls_restrained_S_all 1.010
_refine_ls_R_factor_all 0.177
_refine_ls_R_factor_gt 0.055
_refine_ls_shift/su_max 0.000
_refine_ls_shift/su_mean 0.000
_refine_ls_structure_factor_coef Fsqd
_refine_ls_weighting_details 'w=1/[\s^2^(Fo^2^)+(0.0662P)^2^] where P=(Fo^2^+2Fc^2^)/3'
_refine_ls_weighting_scheme calc
_refine_ls_wR_factor_gt 0.126
_refine_ls_wR_factor_ref 0.185
_reflns_number_gt 1401
_reflns_number_total 3541
_reflns_threshold_expression I>2\s(I)
_cod_data_source_file zq2005.cif
_cod_data_source_block I
_cod_depositor_comments
;
The following automatic conversions were performed:
'_symmetry_cell_setting' value 'Monoclinic' changed to 'monoclinic'
according to '/home/saulius/struct/CIF-dictionaries/cif_core.dic'
dictionary named 'cif_core.dic' version 2.4.1 from 2010-06-29.

Automatic conversion script
Id: cif_fix_enum 1527 2010-12-29 10:47:43Z saulius 

The following automatic conversions were performed:

'_symmetry_cell_setting' value 'Monoclinic' changed to 'monoclinic'
according to /home/saulius/struct/CIF-dictionaries/cif_core.dic
dictionary named 'cif_core.dic' version 2.4.1 from 2010-06-29.

Automatic conversion script
Id: cif_fix_values 1715 2011-07-08 13:25:40Z adriana 
;
_cod_original_sg_symbol_H-M 'P 21/n'
_cod_database_code 2223254
_cod_database_fobs_code 2223254

loop_
_symmetry_equiv_pos_as_xyz
'x, y, z'
'-x+1/2, y+1/2, -z+1/2'
'-x, -y, -z'
'x-1/2, -y-1/2, z-1/2'

loop_
_atom_site_type_symbol
_atom_site_label
_atom_site_fract_x
_atom_site_fract_y
_atom_site_fract_z
_atom_site_U_iso_or_equiv
_atom_site_adp_type
_atom_site_calc_flag
_atom_site_refinement_flags
_atom_site_occupancy
_atom_site_disorder_assembly
_atom_site_disorder_group
N N1 0.1648(3) 0.5920(2) 0.2710(2) 0.0467(9) Uani d . 1 . .
H H1 0.1878 0.5298 0.2818 0.056 Uiso calc R 1 . .
N N2 -0.1766(5) 0.6049(4) -0.0481(3) 0.0780(14) Uani d . 1 . .
O O1 0.2576(3) 0.9019(2) 0.1356(2) 0.0511(8) Uani d . 1 . .
O O2 -0.1419(4) 0.5259(4) -0.0133(3) 0.1142(16) Uani d . 1 . .
O O3 -0.2455(6) 0.6095(4) -0.1163(3) 0.154(2) Uani d . 1 . .
C C1 0.2442(4) 0.6520(3) 0.2254(3) 0.0382(10) Uani d . 1 . .
C C2 0.3791(4) 0.6138(3) 0.2166(3) 0.0473(11) Uani d . 1 . .
H H2A 0.3751 0.5409 0.2050 0.057 Uiso calc R 1 . .
H H2B 0.4301 0.6238 0.2730 0.057 Uiso calc R 1 . .
C C3 0.4497(4) 0.6650(3) 0.1429(3) 0.0455(11) Uani d . 1 . .
C C4 0.4294(4) 0.7796(3) 0.1489(3) 0.0517(12) Uani d . 1 . .
H H4A 0.4839 0.8052 0.1997 0.062 Uiso calc R 1 . .
H H4B 0.4596 0.8109 0.0958 0.062 Uiso calc R 1 . .
C C5 0.2909(4) 0.8141(3) 0.1584(3) 0.0433(11) Uani d . 1 . .
C C6 0.2012(4) 0.7453(3) 0.1960(3) 0.0353(10) Uani d . 1 . .
C C7 0.0640(4) 0.7834(3) 0.2070(3) 0.0372(10) Uani d . 1 . .
H H7 0.0708 0.8533 0.2301 0.045 Uiso calc R 1 . .
C C8 -0.0039(4) 0.7197(3) 0.2741(3) 0.0391(10) Uani d . 1 . .
C C9 -0.1215(4) 0.7545(3) 0.3091(3) 0.0415(11) Uani d . 1 . .
C C10 -0.1783(4) 0.8501(3) 0.2861(3) 0.0493(12) Uani d . 1 . .
H H10 -0.1378 0.8931 0.2474 0.059 Uiso calc R 1 . .
C C11 -0.2924(4) 0.8803(4) 0.3201(3) 0.0644(14) Uani d . 1 . .
H H11 -0.3273 0.9442 0.3057 0.077 Uiso calc R 1 . .
C C12 -0.3568(5) 0.8154(5) 0.3765(4) 0.0744(16) Uani d . 1 . .
H H12 -0.4357 0.8353 0.3978 0.089 Uiso calc R 1 . .
C C13 -0.3039(5) 0.7236(4) 0.4000(3) 0.0653(15) Uani d . 1 . .
H H13 -0.3464 0.6818 0.4387 0.078 Uiso calc R 1 . .
C C14 -0.1868(4) 0.6900(4) 0.3676(3) 0.0520(12) Uani d . 1 . .
C C15 -0.1288(5) 0.5958(4) 0.3933(3) 0.0618(14) Uani d . 1 . .
H H15 -0.1694 0.5544 0.4332 0.074 Uiso calc R 1 . .
C C16 -0.0156(4) 0.5643(3) 0.3615(3) 0.0529(12) Uani d . 1 . .
H H16 0.0207 0.5018 0.3792 0.063 Uiso calc R 1 . .
C C17 0.0466(4) 0.6269(3) 0.3013(3) 0.0423(11) Uani d . 1 . .
C C18 0.5955(4) 0.6397(3) 0.1543(4) 0.0666(15) Uani d . 1 . .
H H18A 0.6306 0.6617 0.2122 0.100 Uiso calc R 1 . .
H H18B 0.6400 0.6742 0.1091 0.100 Uiso calc R 1 . .
H H18C 0.6073 0.5674 0.1488 0.100 Uiso calc R 1 . .
C C19 0.3959(4) 0.6251(4) 0.0517(3) 0.0666(15) Uani d . 1 . .
H H19A 0.4112 0.5530 0.0484 0.100 Uiso calc R 1 . .
H H19B 0.4390 0.6591 0.0055 0.100 Uiso calc R 1 . .
H H19C 0.3037 0.6382 0.0438 0.100 Uiso calc R 1 . .
C C20 -0.0192(4) 0.7865(3) 0.1176(3) 0.0354(10) Uani d . 1 . .
C C21 -0.0601(4) 0.6960(3) 0.0759(3) 0.0404(11) Uani d . 1 . .
H H21 -0.0350 0.6334 0.1009 0.049 Uiso calc R 1 . .
C C22 -0.1379(4) 0.7000(4) -0.0025(3) 0.0520(12) Uani d . 1 . .
C C23 -0.1796(4) 0.7900(5) -0.0420(3) 0.0643(14) Uani d . 1 . .
H H23 -0.2344 0.7903 -0.0942 0.077 Uiso calc R 1 . .
C C24 -0.1373(5) 0.8802(4) -0.0016(3) 0.0660(15) Uani d . 1 . .
H H24 -0.1631 0.9425 -0.0269 0.079 Uiso calc R 1 . .
C C25 -0.0565(4) 0.8776(3) 0.0769(3) 0.0508(12) Uani d . 1 . .
H H25 -0.0267 0.9387 0.1027 0.061 Uiso calc R 1 . .

loop_
_atom_site_aniso_label
_atom_site_aniso_U_11
_atom_site_aniso_U_22
_atom_site_aniso_U_33
_atom_site_aniso_U_12
_atom_site_aniso_U_13
_atom_site_aniso_U_23
N1 0.054(2) 0.034(2) 0.053(2) 0.0032(18) 0.0093(19) 0.0036(18)
N2 0.078(3) 0.089(4) 0.065(3) -0.042(3) -0.008(3) -0.005(3)
O1 0.0500(18) 0.0375(18) 0.066(2) -0.0060(15) 0.0069(15) 0.0026(16)
O2 0.118(4) 0.078(3) 0.141(4) -0.026(3) -0.029(3) -0.021(3)
O3 0.222(6) 0.148(4) 0.079(3) -0.086(4) -0.072(4) 0.013(3)
C1 0.036(3) 0.040(3) 0.038(3) -0.004(2) -0.001(2) -0.003(2)
C2 0.045(3) 0.045(3) 0.051(3) 0.005(2) 0.001(2) -0.002(2)
C3 0.033(3) 0.051(3) 0.052(3) 0.000(2) 0.004(2) -0.001(2)
C4 0.034(3) 0.050(3) 0.072(3) 0.000(2) 0.009(2) 0.004(3)
C5 0.043(3) 0.043(3) 0.043(3) -0.005(2) 0.001(2) -0.007(2)
C6 0.031(2) 0.035(2) 0.040(3) -0.0017(19) 0.0066(19) -0.002(2)
C7 0.036(2) 0.033(2) 0.042(3) 0.000(2) 0.005(2) -0.001(2)
C8 0.038(3) 0.046(3) 0.034(2) -0.005(2) 0.002(2) 0.001(2)
C9 0.038(3) 0.051(3) 0.036(3) -0.005(2) 0.003(2) -0.005(2)
C10 0.045(3) 0.057(3) 0.046(3) 0.002(2) 0.008(2) -0.002(2)
C11 0.048(3) 0.082(4) 0.064(4) 0.009(3) 0.009(3) -0.010(3)
C12 0.044(3) 0.105(5) 0.076(4) -0.003(3) 0.018(3) -0.006(4)
C13 0.053(3) 0.090(4) 0.055(3) -0.015(3) 0.017(3) 0.002(3)
C14 0.040(3) 0.070(4) 0.047(3) -0.010(3) 0.009(2) 0.000(3)
C15 0.068(4) 0.066(4) 0.053(3) -0.016(3) 0.016(3) 0.006(3)
C16 0.062(3) 0.049(3) 0.048(3) -0.003(2) 0.009(3) 0.010(2)
C17 0.047(3) 0.041(3) 0.040(3) -0.005(2) 0.006(2) 0.000(2)
C18 0.041(3) 0.067(3) 0.092(4) 0.005(2) 0.005(3) 0.000(3)
C19 0.069(4) 0.080(4) 0.051(3) -0.003(3) 0.010(3) -0.007(3)
C20 0.029(2) 0.039(3) 0.038(2) 0.004(2) 0.0070(19) 0.005(2)
C21 0.036(3) 0.045(3) 0.041(3) -0.003(2) 0.005(2) 0.007(2)
C22 0.046(3) 0.072(4) 0.039(3) -0.011(3) 0.008(2) -0.001(3)
C23 0.055(3) 0.097(4) 0.040(3) 0.000(3) 0.000(2) 0.021(3)
C24 0.070(4) 0.074(4) 0.054(3) 0.024(3) 0.006(3) 0.020(3)
C25 0.054(3) 0.044(3) 0.055(3) 0.002(2) 0.010(2) 0.001(2)

loop_
_atom_type_symbol
_atom_type_description
_atom_type_scat_dispersion_real
_atom_type_scat_dispersion_imag
_atom_type_scat_source
C C 0.0033 0.0016 'International Tables Vol C Tables 4.2.6.8 and 6.1.1.4'
H H 0.0000 0.0000 'International Tables Vol C Tables 4.2.6.8 and 6.1.1.4'
N N 0.0061 0.0033 'International Tables Vol C Tables 4.2.6.8 and 6.1.1.4'
O O 0.0106 0.0060 'International Tables Vol C Tables 4.2.6.8 and 6.1.1.4'

loop_
_geom_angle_atom_site_label_1
_geom_angle_atom_site_label_2
_geom_angle_atom_site_label_3
_geom_angle_site_symmetry_1
_geom_angle_site_symmetry_3
_geom_angle
_geom_angle_publ_flag
C1 N1 C17 . . 122.9(3) ?
C1 N1 H1 . . 118.6 ?
C17 N1 H1 . . 118.6 ?
O3 N2 O2 . . 123.3(5) ?
O3 N2 C22 . . 118.6(6) ?
O2 N2 C22 . . 118.0(5) ?
N1 C1 C6 . . 119.5(4) ?
N1 C1 C2 . . 116.7(4) ?
C6 C1 C2 . . 123.6(4) ?
C1 C2 C3 . . 114.4(3) ?
C1 C2 H2A . . 108.6 ?
C3 C2 H2A . . 108.6 ?
C1 C2 H2B . . 108.6 ?
C3 C2 H2B . . 108.6 ?
H2A C2 H2B . . 107.6 ?
C4 C3 C2 . . 108.4(3) ?
C4 C3 C18 . . 110.2(3) ?
C2 C3 C18 . . 109.8(4) ?
C4 C3 C19 . . 110.5(4) ?
C2 C3 C19 . . 109.9(4) ?
C18 C3 C19 . . 108.0(4) ?
C5 C4 C3 . . 115.9(3) ?
C5 C4 H4A . . 108.3 ?
C3 C4 H4A . . 108.3 ?
C5 C4 H4B . . 108.3 ?
C3 C4 H4B . . 108.3 ?
H4A C4 H4B . . 107.4 ?
O1 C5 C6 . . 121.2(4) ?
O1 C5 C4 . . 119.6(4) ?
C6 C5 C4 . . 119.2(4) ?
C1 C6 C5 . . 119.3(4) ?
C1 C6 C7 . . 122.7(3) ?
C5 C6 C7 . . 117.8(4) ?
C6 C7 C8 . . 111.7(3) ?
C6 C7 C20 . . 111.8(3) ?
C8 C7 C20 . . 110.0(3) ?
C6 C7 H7 . . 107.7 ?
C8 C7 H7 . . 107.7 ?
C20 C7 H7 . . 107.7 ?
C17 C8 C9 . . 119.0(4) ?
C17 C8 C7 . . 120.2(4) ?
C9 C8 C7 . . 120.8(4) ?
C10 C9 C14 . . 118.2(4) ?
C10 C9 C8 . . 122.5(4) ?
C14 C9 C8 . . 119.3(4) ?
C11 C10 C9 . . 120.8(4) ?
C11 C10 H10 . . 119.6 ?
C9 C10 H10 . . 119.6 ?
C10 C11 C12 . . 120.5(5) ?
C10 C11 H11 . . 119.8 ?
C12 C11 H11 . . 119.8 ?
C13 C12 C11 . . 119.8(5) ?
C13 C12 H12 . . 120.1 ?
C11 C12 H12 . . 120.1 ?
C12 C13 C14 . . 121.6(5) ?
C12 C13 H13 . . 119.2 ?
C14 C13 H13 . . 119.2 ?
C13 C14 C15 . . 122.3(5) ?
C13 C14 C9 . . 119.0(5) ?
C15 C14 C9 . . 118.7(4) ?
C16 C15 C14 . . 121.7(4) ?
C16 C15 H15 . . 119.2 ?
C14 C15 H15 . . 119.2 ?
C15 C16 C17 . . 119.5(4) ?
C15 C16 H16 . . 120.3 ?
C17 C16 H16 . . 120.3 ?
C8 C17 N1 . . 120.5(4) ?
C8 C17 C16 . . 121.9(4) ?
N1 C17 C16 . . 117.6(4) ?
C3 C18 H18A . . 109.5 ?
C3 C18 H18B . . 109.5 ?
H18A C18 H18B . . 109.5 ?
C3 C18 H18C . . 109.5 ?
H18A C18 H18C . . 109.5 ?
H18B C18 H18C . . 109.5 ?
C3 C19 H19A . . 109.5 ?
C3 C19 H19B . . 109.5 ?
H19A C19 H19B . . 109.5 ?
C3 C19 H19C . . 109.5 ?
H19A C19 H19C . . 109.5 ?
H19B C19 H19C . . 109.5 ?
C25 C20 C21 . . 118.3(4) ?
C25 C20 C7 . . 121.8(4) ?
C21 C20 C7 . . 119.9(4) ?
C22 C21 C20 . . 119.3(4) ?
C22 C21 H21 . . 120.4 ?
C20 C21 H21 . . 120.4 ?
C21 C22 C23 . . 123.0(5) ?
C21 C22 N2 . . 119.2(5) ?
C23 C22 N2 . . 117.7(5) ?
C22 C23 C24 . . 117.9(4) ?
C22 C23 H23 . . 121.1 ?
C24 C23 H23 . . 121.1 ?
C23 C24 C25 . . 119.9(5) ?
C23 C24 H24 . . 120.0 ?
C25 C24 H24 . . 120.0 ?
C20 C25 C24 . . 121.6(4) ?
C20 C25 H25 . . 119.2 ?
C24 C25 H25 . . 119.2 ?

loop_
_geom_bond_atom_site_label_1
_geom_bond_atom_site_label_2
_geom_bond_site_symmetry_2
_geom_bond_distance
_geom_bond_publ_flag
N1 C1 . 1.355(5) ?
N1 C17 . 1.405(5) ?
N1 H1 . 0.8600 ?
N2 O3 . 1.201(5) ?
N2 O2 . 1.201(5) ?
N2 C22 . 1.462(6) ?
O1 C5 . 1.241(5) ?
C1 C6 . 1.361(5) ?
C1 C2 . 1.489(5) ?
C2 C3 . 1.524(5) ?
C2 H2A . 0.9700 ?
C2 H2B . 0.9700 ?
C3 C4 . 1.520(6) ?
C3 C18 . 1.529(5) ?
C3 C19 . 1.529(6) ?
C4 C5 . 1.508(5) ?
C4 H4A . 0.9700 ?
C4 H4B . 0.9700 ?
C5 C6 . 1.435(5) ?
C6 C7 . 1.515(5) ?
C7 C8 . 1.518(5) ?
C7 C20 . 1.535(5) ?
C7 H7 . 0.9800 ?
C8 C17 . 1.371(5) ?
C8 C9 . 1.428(5) ?
C9 C10 . 1.413(6) ?
C9 C14 . 1.423(6) ?
C10 C11 . 1.372(6) ?
C10 H10 . 0.9300 ?
C11 C12 . 1.401(6) ?
C11 H11 . 0.9300 ?
C12 C13 . 1.355(7) ?
C12 H12 . 0.9300 ?
C13 C14 . 1.402(6) ?
C13 H13 . 0.9300 ?
C14 C15 . 1.411(6) ?
C15 C16 . 1.355(6) ?
C15 H15 . 0.9300 ?
C16 C17 . 1.409(5) ?
C16 H16 . 0.9300 ?
C18 H18A . 0.9600 ?
C18 H18B . 0.9600 ?
C18 H18C . 0.9600 ?
C19 H19A . 0.9600 ?
C19 H19B . 0.9600 ?
C19 H19C . 0.9600 ?
C20 C25 . 1.381(5) ?
C20 C21 . 1.391(5) ?
C21 C22 . 1.372(6) ?
C21 H21 . 0.9300 ?
C22 C23 . 1.374(6) ?
C23 C24 . 1.382(7) ?
C23 H23 . 0.9300 ?
C24 C25 . 1.389(6) ?
C24 H24 . 0.9300 ?
C25 H25 . 0.9300 ?

loop_
_geom_hbond_atom_site_label_D
_geom_hbond_atom_site_label_H
_geom_hbond_atom_site_label_A
_geom_hbond_site_symmetry_A
_geom_hbond_distance_DH
_geom_hbond_distance_HA
_geom_hbond_distance_DA
_geom_hbond_angle_DHA
N1 H1 O1 2_545 0.86 2.13 2.937(4) 155.5

loop_
_geom_torsion_atom_site_label_1
_geom_torsion_atom_site_label_2
_geom_torsion_atom_site_label_3
_geom_torsion_atom_site_label_4
_geom_torsion_site_symmetry_1
_geom_torsion_site_symmetry_2
_geom_torsion_site_symmetry_3
_geom_torsion_site_symmetry_4
_geom_torsion
_geom_torsion_publ_flag
C17 N1 C1 C6 . . . . -9.7(6) ?
C17 N1 C1 C2 . . . . 165.8(4) ?
N1 C1 C2 C3 . . . . 162.1(3) ?
C6 C1 C2 C3 . . . . -22.5(6) ?
C1 C2 C3 C4 . . . . 45.8(5) ?
C1 C2 C3 C18 . . . . 166.2(4) ?
C1 C2 C3 C19 . . . . -75.1(5) ?
C2 C3 C4 C5 . . . . -47.4(5) ?
C18 C3 C4 C5 . . . . -167.5(4) ?
C19 C3 C4 C5 . . . . 73.1(5) ?
C3 C4 C5 O1 . . . . -157.1(4) ?
C3 C4 C5 C6 . . . . 24.7(6) ?
N1 C1 C6 C5 . . . . 171.8(4) ?
C2 C1 C6 C5 . . . . -3.5(6) ?
N1 C1 C6 C7 . . . . -3.8(6) ?
C2 C1 C6 C7 . . . . -179.0(4) ?
O1 C5 C6 C1 . . . . -175.7(4) ?
C4 C5 C6 C1 . . . . 2.5(6) ?
O1 C5 C6 C7 . . . . 0.1(6) ?
C4 C5 C6 C7 . . . . 178.2(4) ?
C1 C6 C7 C8 . . . . 15.0(5) ?
C5 C6 C7 C8 . . . . -160.6(3) ?
C1 C6 C7 C20 . . . . -108.8(4) ?
C5 C6 C7 C20 . . . . 75.6(4) ?
C6 C7 C8 C17 . . . . -14.3(5) ?
C20 C7 C8 C17 . . . . 110.5(4) ?
C6 C7 C8 C9 . . . . 166.3(3) ?
C20 C7 C8 C9 . . . . -68.9(4) ?
C17 C8 C9 C10 . . . . 178.5(4) ?
C7 C8 C9 C10 . . . . -2.0(6) ?
C17 C8 C9 C14 . . . . -3.3(6) ?
C7 C8 C9 C14 . . . . 176.2(4) ?
C14 C9 C10 C11 . . . . 0.8(6) ?
C8 C9 C10 C11 . . . . 179.0(4) ?
C9 C10 C11 C12 . . . . -1.8(7) ?
C10 C11 C12 C13 . . . . 2.2(8) ?
C11 C12 C13 C14 . . . . -1.5(8) ?
C12 C13 C14 C15 . . . . 178.3(5) ?
C12 C13 C14 C9 . . . . 0.5(7) ?
C10 C9 C14 C13 . . . . -0.1(6) ?
C8 C9 C14 C13 . . . . -178.4(4) ?
C10 C9 C14 C15 . . . . -178.0(4) ?
C8 C9 C14 C15 . . . . 3.8(6) ?
C13 C14 C15 C16 . . . . 180.0(5) ?
C9 C14 C15 C16 . . . . -2.3(7) ?
C14 C15 C16 C17 . . . . 0.2(7) ?
C9 C8 C17 N1 . . . . -177.4(3) ?
C7 C8 C17 N1 . . . . 3.1(6) ?
C9 C8 C17 C16 . . . . 1.3(6) ?
C7 C8 C17 C16 . . . . -178.2(4) ?
C1 N1 C17 C8 . . . . 10.1(6) ?
C1 N1 C17 C16 . . . . -168.7(4) ?
C15 C16 C17 C8 . . . . 0.3(7) ?
C15 C16 C17 N1 . . . . 179.0(4) ?
C6 C7 C20 C25 . . . . -109.8(4) ?
C8 C7 C20 C25 . . . . 125.4(4) ?
C6 C7 C20 C21 . . . . 70.8(4) ?
C8 C7 C20 C21 . . . . -53.9(5) ?
C25 C20 C21 C22 . . . . -1.5(6) ?
C7 C20 C21 C22 . . . . 177.9(4) ?
C20 C21 C22 C23 . . . . -0.9(6) ?
C20 C21 C22 N2 . . . . 177.6(4) ?
O3 N2 C22 C21 . . . . 179.4(5) ?
O2 N2 C22 C21 . . . . 2.4(7) ?
O3 N2 C22 C23 . . . . -2.0(7) ?
O2 N2 C22 C23 . . . . -179.0(5) ?
C21 C22 C23 C24 . . . . 2.0(7) ?
N2 C22 C23 C24 . . . . -176.6(4) ?
C22 C23 C24 C25 . . . . -0.6(7) ?
C21 C20 C25 C24 . . . . 2.8(6) ?
C7 C20 C25 C24 . . . . -176.6(4) ?
C23 C24 C25 C20 . . . . -1.7(7) ?

loop_
_cod_related_entry_id
_cod_related_entry_database
_cod_related_entry_code
1 ChemSpider 2139644
